data_1559209
loop_
_publ_author_name
'Setifi, Zouaoui'
'Setifi, Fatima'
'Dege, Necmi'
'Al-Douh, Mohammed Hadi'
'Glidewell, Christopher'

_publ_section_title
;
 Bis[tris(pyridin-2-yl)amine]iron(II) tris(dicyanomethylidene)methanediide
;
_journal_coeditor_code IM4010
_journal_issue 9
_journal_name_full IUCrData
_journal_page_first x201278
_journal_paper_doi 10.1107/S241431462001278X
_journal_volume 5
_journal_year 2020
_chemical_formula_iupac '[Fe (C15 H12 N4)2] (C10 N6)'
_chemical_formula_moiety 'C30 H24 Fe N8 2+, C10 N6 2-'
_chemical_formula_sum 'C40 H24 Fe N14'
_chemical_formula_weight 756.58
_chemical_name_systematic
;
Bis[tris(pyridin-2-yl)amine]iron(II) tris(dicyanomethylidene)methanediide
;
_space_group_crystal_system triclinic
_space_group_IT_number 2
_space_group_name_Hall '-P 1'
_space_group_name_H-M_alt 'P -1'
_atom_sites_solution_hydrogens geom
_atom_sites_solution_primary difmap
_audit_creation_method SHELXL-2014
_cell_angle_alpha 98.825(7)
_cell_angle_beta 90.900(7)
_cell_angle_gamma 117.747(6)
_cell_formula_units_Z 1
_cell_length_a 9.8291(8)
_cell_length_b 10.0499(8)
_cell_length_c 11.0308(9)
_cell_measurement_reflns_used 4139
_cell_measurement_temperature 296(2)
_cell_measurement_theta_max 27.070
_cell_measurement_theta_min 1.878
_cell_volume 948.19(15)
_computing_cell_refinement
;
X-AREA (Stoe & Cie, 2002)
;
_computing_data_collection
;
X-AREA (Stoe & Cie, 2002)
;
_computing_data_reduction
;
X-RED32 (Stoe & Cie, 2002)
;
_computing_molecular_graphics
;
PLATON (Spek, 2020) and Mercury (Macrae <i>et al.</i>,  2020)
;
_computing_publication_material
;
SHELXL-2014 (Sheldrick, 2015) and PLATON (Spek, 2020)
;
_computing_structure_refinement
;
SHELXL-2014 (Sheldrick, 2015)
;
_computing_structure_solution
;
SHELXS86 (Sheldrick, 2015)
;
_diffrn_ambient_temperature 296(2)
_diffrn_measured_fraction_theta_full 1.000
_diffrn_measured_fraction_theta_max 0.999
_diffrn_measurement_device_type 'STOE IPDS 2'
_diffrn_measurement_method 'rotation method'
_diffrn_radiation_monochromator graphite
_diffrn_radiation_type MoK\a
_diffrn_radiation_wavelength 0.71073
_diffrn_reflns_av_R_equivalents 0.1031
_diffrn_reflns_av_unetI/netI 0.0964
_diffrn_reflns_limit_h_max 12
_diffrn_reflns_limit_h_min -12
_diffrn_reflns_limit_k_max 12
_diffrn_reflns_limit_k_min -12
_diffrn_reflns_limit_l_max 13
_diffrn_reflns_limit_l_min -13
_diffrn_reflns_number 9558
_diffrn_reflns_theta_full 25.242
_diffrn_reflns_theta_max 26.547
_diffrn_reflns_theta_min 1.878
_diffrn_source 'sealed X-ray tube, 12 x 0.4 mm long-fine focus'
_diffrn_standards_decay_% 0
_diffrn_standards_interval_count 0
_diffrn_standards_interval_time 0
_diffrn_standards_number 0
_exptl_absorpt_coefficient_mu 0.447
_exptl_absorpt_correction_T_max 0.952
_exptl_absorpt_correction_T_min 0.899
_exptl_absorpt_correction_type integration
_exptl_absorpt_process_details
;
(X-RED32; Stoe & Cie, 2002)
;
_exptl_crystal_colour red
_exptl_crystal_density_diffrn 1.325
_exptl_crystal_description needle
_exptl_crystal_F_000 388
_exptl_crystal_size_max 0.390
_exptl_crystal_size_mid 0.120
_exptl_crystal_size_min 0.110
_refine_diff_density_max 1.008
_refine_diff_density_min -0.253
_refine_ls_extinction_method none
_refine_ls_goodness_of_fit_ref 0.961
_refine_ls_hydrogen_treatment constr
_refine_ls_matrix_type full
_refine_ls_number_parameters 319
_refine_ls_number_reflns 3955
_refine_ls_number_restraints 21
_refine_ls_restrained_S_all 0.960
_refine_ls_R_factor_all 0.0994
_refine_ls_R_factor_gt 0.0673
_refine_ls_shift/su_max 0.000
_refine_ls_shift/su_mean 0.000
_refine_ls_structure_factor_coef Fsqd
_refine_ls_weighting_details 'w=1/[\s^2^(Fo^2^)+(0.0793P)^2^] where P=(Fo^2^+2Fc^2^)/3'
_refine_ls_weighting_scheme calc
_refine_ls_wR_factor_gt 0.1495
_refine_ls_wR_factor_ref 0.1641
_reflns_number_gt 2609
_reflns_number_total 3955
_reflns_threshold_expression 'I > 2\s(I)'
_cod_data_source_file im4010sup1.cif
_cod_data_source_block I
_cod_original_cell_volume 948.18(14)
_cod_database_code 1559209
_shelx_space_group_comment
;
The symmetry employed for this shelxl refinement is uniquely defined
by the following loop, which should always be used as a source of
symmetry information in preference to the above space-group names.
They are only intended as comments.
;
_shelx_estimated_absorpt_t_min 0.845
_shelx_estimated_absorpt_t_max 0.952
_shelxl_version_number 2.014

loop_
_space_group_symop_operation_xyz
'x, y, z'
'-x, -y, -z'

loop_
_atom_site_type_symbol
_atom_site_label
_atom_site_fract_x
_atom_site_fract_y
_atom_site_fract_z
_atom_site_U_iso_or_equiv
_atom_site_adp_type
_atom_site_calc_flag
_atom_site_occupancy
_atom_site_disorder_assembly
_atom_site_disorder_group
Fe Fe1 0.5000 0.5000 0.5000 0.0477(2) Uani d 1 . .
N N1 0.6353(4) 0.6637(3) 0.7523(3) 0.0559(7) Uani d 1 . .
N N11 0.3931(4) 0.4694(4) 0.6537(3) 0.0543(7) Uani d 1 . .
C C12 0.4770(5) 0.5581(4) 0.7590(3) 0.0547(9) Uani d 1 . .
C C13 0.4143(6) 0.5505(5) 0.8704(4) 0.0666(11) Uani d 1 . .
H H13 0.4751 0.6135 0.9422 0.080 Uiso calc 1 . .
C C14 0.2641(6) 0.4510(6) 0.8747(4) 0.0801(13) Uani d 1 . .
H H14 0.2197 0.4468 0.9487 0.096 Uiso calc 1 . .
C C15 0.1770(5) 0.3547(6) 0.7664(4) 0.0752(12) Uani d 1 . .
H H15 0.0743 0.2826 0.7671 0.090 Uiso calc 1 . .
C C16 0.2460(5) 0.3686(5) 0.6582(4) 0.0648(10) Uani d 1 . .
H H16 0.1878 0.3053 0.5855 0.078 Uiso calc 1 . .
N N21 0.5931(3) 0.7238(3) 0.5604(3) 0.0541(7) Uani d 1 . .
C C22 0.6498(4) 0.7761(4) 0.6797(3) 0.0542(8) Uani d 1 . .
C C23 0.7155(5) 0.9278(4) 0.7338(4) 0.0641(10) Uani d 1 . .
H H23 0.7532 0.9593 0.8167 0.077 Uiso calc 1 . .
C C24 0.7241(5) 1.0313(5) 0.6631(4) 0.0716(11) Uani d 1 . .
H H24 0.7671 1.1347 0.6972 0.086 Uiso calc 1 . .
C C25 0.6677(5) 0.9800(5) 0.5398(4) 0.0686(11) Uani d 1 . .
H H25 0.6731 1.0489 0.4902 0.082 Uiso calc 1 . .
C C26 0.6037(5) 0.8267(5) 0.4910(4) 0.0608(9) Uani d 1 . .
H H26 0.5669 0.7934 0.4079 0.073 Uiso calc 1 . .
N N31 0.6765(3) 0.5035(3) 0.5924(3) 0.0513(7) Uani d 1 . .
C C32 0.7226(4) 0.5871(4) 0.7074(3) 0.0512(8) Uani d 1 . .
C C33 0.8442(5) 0.6016(5) 0.7805(4) 0.0635(10) Uani d 1 . .
H H33 0.8723 0.6618 0.8588 0.076 Uiso calc 1 . .
C C34 0.9249(5) 0.5253(5) 0.7360(4) 0.0685(11) Uani d 1 . .
H H34 1.0080 0.5323 0.7832 0.082 Uiso calc 1 . .
C C35 0.8768(5) 0.4382(5) 0.6184(4) 0.0644(10) Uani d 1 . .
H H35 0.9279 0.3850 0.5858 0.077 Uiso calc 1 . .
C C36 0.7564(4) 0.4297(4) 0.5503(4) 0.0578(9) Uani d 1 . .
H H36 0.7274 0.3708 0.4715 0.069 Uiso calc 1 . .
C C4 0.5000 1.0000 0.0000 0.0528(12) Uani d 1 . .
C C41 0.6447(8) 1.1099(8) 0.0634(6) 0.0546(17) Uani d 0.5 . .
C C42 0.4036(9) 0.8718(8) 0.0533(6) 0.0577(19) Uani d 0.5 . .
C C43 0.4494(9) 1.0165(9) -0.1150(6) 0.0536(17) Uani d 0.5 . .
C C411 0.768(3) 1.194(3) -0.001(3) 0.081(9) Uani d 0.5 . .
N N411 0.867(2) 1.287(2) -0.042(2) 0.093(6) Uani d 0.5 . .
C C412 0.673(2) 1.129(2) 0.1959(11) 0.053(4) Uani d 0.5 . .
N N412 0.704(3) 1.168(2) 0.3007(12) 0.078(4) Uani d 0.5 . .
C C421 0.462(4) 0.816(3) 0.142(3) 0.057(5) Uani d 0.5 . .
N N421 0.508(3) 0.755(2) 0.198(3) 0.088(7) Uani d 0.5 . .
C C422 0.2396(13) 0.790(3) 0.024(2) 0.054(5) Uani d 0.5 . .
N N422 0.1088(13) 0.7435(18) 0.0259(19) 0.073(3) Uani d 0.5 . .
C C431 0.353(3) 0.888(3) -0.204(2) 0.100(10) Uani d 0.5 . .
N N431 0.267(4) 0.791(3) -0.2778(18) 0.095(6) Uani d 0.5 . .
C C432 0.499(4) 1.164(3) -0.145(3) 0.074(10) Uani d 0.5 . .
N N432 0.545(3) 1.275(3) -0.184(3) 0.086(6) Uani d 0.5 . .

loop_
_atom_site_aniso_label
_atom_site_aniso_U_11
_atom_site_aniso_U_22
_atom_site_aniso_U_33
_atom_site_aniso_U_12
_atom_site_aniso_U_13
_atom_site_aniso_U_23
Fe1 0.0555(5) 0.0561(5) 0.0382(4) 0.0336(4) 0.0043(3) 0.0028(3)
N1 0.070(2) 0.0617(18) 0.0440(16) 0.0404(17) 0.0011(14) 0.0008(14)
N11 0.0626(19) 0.0666(19) 0.0452(16) 0.0405(17) 0.0106(14) 0.0082(14)
C12 0.071(2) 0.062(2) 0.0450(19) 0.043(2) 0.0107(16) 0.0086(17)
C13 0.089(3) 0.081(3) 0.048(2) 0.054(3) 0.016(2) 0.0118(19)
C14 0.103(4) 0.100(3) 0.066(3) 0.066(3) 0.038(3) 0.033(3)
C15 0.072(3) 0.091(3) 0.079(3) 0.047(3) 0.027(2) 0.030(3)
C16 0.065(3) 0.077(3) 0.060(2) 0.039(2) 0.0115(19) 0.014(2)
N21 0.0614(19) 0.0607(18) 0.0473(16) 0.0364(16) 0.0050(13) 0.0050(14)
C22 0.061(2) 0.061(2) 0.0462(19) 0.0361(18) 0.0027(16) 0.0019(17)
C23 0.073(3) 0.061(2) 0.059(2) 0.037(2) -0.0034(19) -0.0055(19)
C24 0.079(3) 0.061(2) 0.075(3) 0.038(2) 0.005(2) -0.001(2)
C25 0.080(3) 0.064(2) 0.070(3) 0.040(2) 0.009(2) 0.016(2)
C26 0.066(2) 0.067(2) 0.057(2) 0.037(2) 0.0058(18) 0.0144(19)
N31 0.0567(17) 0.0574(17) 0.0448(15) 0.0334(15) 0.0038(12) 0.0022(13)
C32 0.056(2) 0.057(2) 0.0467(19) 0.0323(17) 0.0010(15) 0.0046(16)
C33 0.070(3) 0.069(2) 0.053(2) 0.036(2) -0.0039(18) 0.0051(19)
C34 0.060(2) 0.078(3) 0.072(3) 0.037(2) -0.0026(19) 0.015(2)
C35 0.063(2) 0.076(3) 0.069(3) 0.045(2) 0.0118(19) 0.013(2)
C36 0.065(2) 0.065(2) 0.053(2) 0.040(2) 0.0092(17) 0.0065(18)
C4 0.062(3) 0.060(3) 0.043(3) 0.036(3) 0.006(2) 0.001(2)
C41 0.056(4) 0.060(4) 0.047(4) 0.028(4) 0.003(4) 0.005(4)
C42 0.080(6) 0.064(5) 0.038(4) 0.043(4) 0.002(3) 0.001(3)
C43 0.059(4) 0.060(5) 0.042(4) 0.030(4) -0.001(3) 0.004(4)
C411 0.119(19) 0.065(13) 0.058(10) 0.046(11) -0.005(8) -0.001(8)
N411 0.124(15) 0.088(9) 0.099(9) 0.073(10) 0.023(8) 0.029(6)
C412 0.054(7) 0.057(7) 0.033(6) 0.023(5) -0.006(5) -0.022(5)
N412 0.094(12) 0.084(11) 0.034(5) 0.026(8) -0.007(7) 0.000(6)
C421 0.071(13) 0.069(11) 0.050(8) 0.045(9) 0.013(7) 0.022(7)
N421 0.15(2) 0.071(8) 0.059(7) 0.065(12) -0.008(11) 0.010(8)
C422 0.044(7) 0.042(6) 0.064(10) 0.007(6) 0.025(7) 0.020(6)
N422 0.052(6) 0.066(8) 0.092(8) 0.022(6) 0.018(5) 0.013(6)
C431 0.078(13) 0.117(18) 0.12(2) 0.052(12) 0.016(11) 0.050(15)
N431 0.099(11) 0.085(12) 0.072(12) 0.022(9) 0.006(9) 0.010(8)
C432 0.078(16) 0.085(12) 0.053(9) 0.033(9) 0.019(9) 0.009(9)
N432 0.097(12) 0.094(12) 0.061(10) 0.038(9) 0.007(8) 0.019(9)

loop_
_atom_type_symbol
_atom_type_description
_atom_type_scat_dispersion_real
_atom_type_scat_dispersion_imag
_atom_type_scat_source
C C 0.0033 0.0016 'International Tables Vol C Tables 4.2.6.8 and 6.1.1.4'
H H 0.0000 0.0000 'International Tables Vol C Tables 4.2.6.8 and 6.1.1.4'
N N 0.0061 0.0033 'International Tables Vol C Tables 4.2.6.8 and 6.1.1.4'
Fe Fe 0.3463 0.8444 'International Tables Vol C Tables 4.2.6.8 and 6.1.1.4'

loop_
_geom_angle_atom_site_label_1
_geom_angle_atom_site_label_2
_geom_angle_atom_site_label_3
_geom_angle_site_symmetry_1
_geom_angle_site_symmetry_3
_geom_angle
_geom_angle_publ_flag
N31 Fe1 N31 2_666 . 180.00(17) ?
N31 Fe1 N21 2_666 2_666 88.18(12) ?
N31 Fe1 N21 . 2_666 91.82(11) ?
N31 Fe1 N21 2_666 . 91.82(12) ?
N31 Fe1 N21 . . 88.18(12) ?
N21 Fe1 N21 2_666 . 180.00(10) ?
N31 Fe1 N11 2_666 2_666 87.54(12) ?
N31 Fe1 N11 . 2_666 92.46(12) ?
N21 Fe1 N11 2_666 2_666 87.97(12) ?
N21 Fe1 N11 . 2_666 92.03(12) ?
N31 Fe1 N11 2_666 . 92.46(12) ?
N31 Fe1 N11 . . 87.55(12) ?
N21 Fe1 N11 2_666 . 92.03(12) ?
N21 Fe1 N11 . . 87.97(12) ?
N11 Fe1 N11 2_666 . 180.00(18) ?
C12 N1 C22 . . 111.5(3) ?
C12 N1 C32 . . 112.0(3) ?
C22 N1 C32 . . 111.1(3) ?
C16 N11 C12 . . 118.5(3) ?
C16 N11 Fe1 . . 124.8(3) ?
C12 N11 Fe1 . . 116.8(3) ?
N11 C12 C13 . . 121.9(4) ?
N11 C12 N1 . . 117.5(3) ?
C13 C12 N1 . . 120.6(4) ?
C14 C13 C12 . . 119.7(4) ?
C14 C13 H13 . . 120.2 ?
C12 C13 H13 . . 120.2 ?
C13 C14 C15 . . 118.9(4) ?
C13 C14 H14 . . 120.5 ?
C15 C14 H14 . . 120.5 ?
C16 C15 C14 . . 118.6(4) ?
C16 C15 H15 . . 120.7 ?
C14 C15 H15 . . 120.7 ?
N11 C16 C15 . . 122.4(4) ?
N11 C16 H16 . . 118.8 ?
C15 C16 H16 . . 118.8 ?
C26 N21 C22 . . 117.7(3) ?
C26 N21 Fe1 . . 124.9(3) ?
C22 N21 Fe1 . . 117.4(2) ?
N21 C22 C23 . . 123.4(3) ?
N21 C22 N1 . . 116.6(3) ?
C23 C22 N1 . . 119.9(3) ?
C24 C23 C22 . . 118.5(4) ?
C24 C23 H23 . . 120.7 ?
C22 C23 H23 . . 120.7 ?
C23 C24 C25 . . 118.9(4) ?
C23 C24 H24 . . 120.5 ?
C25 C24 H24 . . 120.5 ?
C26 C25 C24 . . 119.8(4) ?
C26 C25 H25 . . 120.1 ?
C24 C25 H25 . . 120.1 ?
N21 C26 C25 . . 121.6(4) ?
N21 C26 H26 . . 119.2 ?
C25 C26 H26 . . 119.2 ?
C32 N31 C36 . . 116.5(3) ?
C32 N31 Fe1 . . 117.7(2) ?
C36 N31 Fe1 . . 125.8(2) ?
N31 C32 C33 . . 123.8(3) ?
N31 C32 N1 . . 116.2(3) ?
C33 C32 N1 . . 120.0(3) ?
C32 C33 C34 . . 119.0(4) ?
C32 C33 H33 . . 120.5 ?
C34 C33 H33 . . 120.5 ?
C35 C34 C33 . . 117.3(4) ?
C35 C34 H34 . . 121.3 ?
C33 C34 H34 . . 121.3 ?
C36 C35 C34 . . 120.8(3) ?
C36 C35 H35 . . 119.6 ?
C34 C35 H35 . . 119.6 ?
C35 C36 N31 . . 122.6(4) ?
C35 C36 H36 . . 118.7 ?
N31 C36 H36 . . 118.7 ?
C41 C4 C41 2_675 . 180.0(5) ?
C41 C4 C43 2_675 . 58.9(5) ?
C41 C4 C43 . . 121.1(5) ?
C41 C4 C43 2_675 2_675 121.1(5) ?
C41 C4 C43 . 2_675 58.9(5) ?
C43 C4 C43 . 2_675 180.0(7) ?
C41 C4 C42 2_675 . 60.7(4) ?
C41 C4 C42 . . 119.3(4) ?
C43 C4 C42 . . 119.6(4) ?
C43 C4 C42 2_675 . 60.4(4) ?
C41 C4 C42 2_675 2_675 119.3(4) ?
C41 C4 C42 . 2_675 60.7(4) ?
C43 C4 C42 . 2_675 60.4(4) ?
C43 C4 C42 2_675 2_675 119.6(4) ?
C42 C4 C42 . 2_675 180.0 ?
C43 C41 C411 2_675 . 154.6(16) ?
C43 C41 C4 2_675 . 60.6(4) ?
C411 C41 C4 . . 120.8(14) ?
C43 C41 C42 2_675 2_675 120.5(7) ?
C411 C41 C42 . 2_675 66.8(14) ?
C4 C41 C42 . 2_675 59.9(4) ?
C43 C41 C412 2_675 . 64.6(9) ?
C411 C41 C412 . . 118.0(16) ?
C4 C41 C412 . . 120.9(10) ?
C42 C41 C412 2_675 . 159.6(10) ?
C43 C41 C431 2_675 2_675 56.7(10) ?
C411 C41 C431 . 2_675 127.1(17) ?
C4 C41 C431 . 2_675 111.9(11) ?
C42 C41 C431 2_675 2_675 156.5(12) ?
C43 C41 C422 2_675 2_675 160.3(12) ?
C4 C41 C422 . 2_675 112.9(9) ?
C42 C41 C422 2_675 2_675 56.5(8) ?
C412 C41 C422 . 2_675 126.1(13) ?
C431 C41 C422 2_675 2_675 135.0(14) ?
C4 C42 C43 . 2_675 59.7(4) ?
C4 C42 C422 . . 122.3(11) ?
C43 C42 C422 2_675 . 159.3(13) ?
C4 C42 C41 . 2_675 59.5(4) ?
C43 C42 C41 2_675 2_675 119.1(7) ?
C422 C42 C41 . 2_675 67.0(10) ?
C4 C42 C421 . . 122.9(14) ?
C43 C42 C421 2_675 . 66.9(12) ?
C422 C42 C421 . . 114.8(17) ?
C41 C42 C421 2_675 . 159.9(16) ?
C4 C42 C411 . 2_675 110.2(10) ?
C43 C42 C411 2_675 2_675 157.1(15) ?
C41 C42 C411 2_675 2_675 55.5(9) ?
C421 C42 C411 . 2_675 126.9(16) ?
C4 C42 C432 . 2_675 111.2(11) ?
C43 C42 C432 2_675 2_675 56.5(9) ?
C422 C42 C432 . 2_675 126.6(15) ?
C41 C42 C432 2_675 2_675 155.9(16) ?
C411 C42 C432 2_675 2_675 138.6(14) ?
C41 C43 C431 2_675 . 67.3(15) ?
C41 C43 C4 2_675 . 60.5(4) ?
C431 C43 C4 . . 121.2(14) ?
C41 C43 C432 2_675 . 155.1(18) ?
C431 C43 C432 . . 118(2) ?
C4 C43 C432 . . 120.7(15) ?
C41 C43 C42 2_675 2_675 120.4(6) ?
C431 C43 C42 . 2_675 153.4(14) ?
C4 C43 C42 . 2_675 59.9(4) ?
C432 C43 C42 . 2_675 66.9(13) ?
C41 C43 C412 2_675 2_675 59.6(8) ?
C4 C43 C412 . 2_675 116.2(9) ?
C432 C43 C412 . 2_675 122.8(16) ?
C42 C43 C412 2_675 2_675 159.8(10) ?
C41 C43 C421 2_675 2_675 162.5(15) ?
C431 C43 C421 . 2_675 124.0(17) ?
C4 C43 C421 . 2_675 113.7(11) ?
C42 C43 C421 2_675 2_675 56.8(10) ?
C412 C43 C421 2_675 2_675 130.0(13) ?
C422 C411 N422 2_675 2_675 83(4) ?
C422 C411 N411 2_675 . 59(4) ?
C422 C411 C41 2_675 . 117(6) ?
N422 C411 C41 2_675 . 159(3) ?
N411 C411 C41 . . 167(4) ?
C422 C411 C42 2_675 2_675 62(5) ?
N422 C411 C42 2_675 2_675 142(3) ?
N411 C411 C42 . 2_675 121(3) ?
C41 C411 C42 . 2_675 57.7(9) ?
N422 N411 C422 2_675 2_675 91(3) ?
N422 N411 C411 2_675 . 76(3) ?
C431 C412 N431 2_675 2_675 101(6) ?
C431 C412 N412 2_675 . 79(7) ?
C431 C412 C41 2_675 . 108(7) ?
N431 C412 C41 2_675 . 145(2) ?
N412 C412 C41 . . 169(2) ?
C431 C412 C43 2_675 2_675 59(5) ?
N431 C412 C43 2_675 2_675 158(2) ?
N412 C412 C43 . 2_675 134(2) ?
C41 C412 C43 . 2_675 55.9(5) ?
N431 N412 C431 2_675 2_675 79(4) ?
N431 N412 C412 2_675 . 67(3) ?
C432 C421 N432 2_675 2_675 96(5) ?
C432 C421 N421 2_675 . 73(5) ?
C432 C421 C42 2_675 . 108(6) ?
N432 C421 C42 2_675 . 151(3) ?
N421 C421 C42 . . 169(4) ?
C432 C421 C43 2_675 2_675 58(5) ?
N432 C421 C43 2_675 2_675 152(3) ?
N421 C421 C43 . 2_675 128(3) ?
C42 C421 C43 . 2_675 56.3(7) ?
N432 N421 C432 2_675 2_675 84(4) ?
N432 N421 C421 2_675 . 67(4) ?
C411 C422 N411 2_675 2_675 104(6) ?
C411 C422 N422 2_675 . 80(5) ?
C411 C422 C42 2_675 . 106(5) ?
N411 C422 C42 2_675 . 150(3) ?
N422 C422 C42 . . 164(3) ?
C411 C422 C41 2_675 2_675 52(4) ?
N411 C422 C41 2_675 2_675 153(3) ?
N422 C422 C41 . 2_675 131(2) ?
C42 C422 C41 . 2_675 56.5(5) ?
N411 N422 C411 2_675 2_675 78(3) ?
N411 N422 C422 2_675 . 62(3) ?
C412 C431 N412 2_675 2_675 88(6) ?
C412 C431 N431 2_675 . 67(5) ?
C412 C431 C43 2_675 . 112(6) ?
N412 C431 C43 2_675 . 152(3) ?
N431 C431 C43 . . 174(4) ?
C412 C431 C41 2_675 2_675 63(7) ?
N412 C431 C41 2_675 2_675 150(3) ?
N431 C431 C41 . 2_675 126(3) ?
C43 C431 C41 . 2_675 56.1(9) ?
N412 N431 C412 2_675 2_675 87(4) ?
N412 N431 C431 2_675 . 76(4) ?
C421 C432 N421 2_675 2_675 90(5) ?
C421 C432 N432 2_675 . 67(5) ?
C421 C432 C43 2_675 . 111(6) ?
N421 C432 C43 2_675 . 154(3) ?
N432 C432 C43 . . 170(4) ?
C421 C432 C42 2_675 2_675 60(6) ?
N421 C432 C42 2_675 2_675 149(3) ?
N432 C432 C42 . 2_675 125(3) ?
C43 C432 C42 . 2_675 56.6(8) ?
N421 N432 C421 2_675 2_675 88(4) ?
N421 N432 C432 2_675 . 72(4) ?

loop_
_geom_bond_atom_site_label_1
_geom_bond_atom_site_label_2
_geom_bond_site_symmetry_2
_geom_bond_distance
_geom_bond_publ_flag
Fe1 N31 2_666 1.981(3) ?
Fe1 N31 . 1.981(3) ?
Fe1 N21 2_666 1.986(3) ?
Fe1 N21 . 1.986(3) ?
Fe1 N11 2_666 1.997(3) ?
Fe1 N11 . 1.997(3) ?
N1 C12 . 1.430(5) ?
N1 C22 . 1.438(5) ?
N1 C32 . 1.444(4) ?
N11 C16 . 1.331(5) ?
N11 C12 . 1.339(5) ?
C12 C13 . 1.380(5) ?
C13 C14 . 1.350(7) ?
C13 H13 . 0.9300 ?
C14 C15 . 1.392(7) ?
C14 H14 . 0.9300 ?
C15 C16 . 1.376(6) ?
C15 H15 . 0.9300 ?
C16 H16 . 0.9300 ?
N21 C26 . 1.346(5) ?
N21 C22 . 1.346(4) ?
C22 C23 . 1.374(5) ?
C23 C24 . 1.367(6) ?
C23 H23 . 0.9300 ?
C24 C25 . 1.385(6) ?
C24 H24 . 0.9300 ?
C25 C26 . 1.375(6) ?
C25 H25 . 0.9300 ?
C26 H26 . 0.9300 ?
N31 C32 . 1.349(4) ?
N31 C36 . 1.353(4) ?
C32 C33 . 1.368(5) ?
C33 C34 . 1.386(6) ?
C33 H33 . 0.9300 ?
C34 C35 . 1.386(6) ?
C34 H34 . 0.9300 ?
C35 C36 . 1.353(5) ?
C35 H35 . 0.9300 ?
C36 H36 . 0.9300 ?
C4 C41 2_675 1.414(7) ?
C4 C41 . 1.414(7) ?
C4 C43 . 1.416(7) ?
C4 C43 2_675 1.416(7) ?
C4 C42 . 1.420(7) ?
C4 C42 2_675 1.420(7) ?
C41 C411 . 1.395(15) ?
C41 C412 . 1.450(14) ?
C42 C422 . 1.431(14) ?
C42 C421 . 1.435(16) ?
C43 C431 . 1.402(16) ?
C43 C432 . 1.426(16) ?
C411 N411 . 1.147(17) ?
C412 N412 . 1.150(15) ?
C421 N421 . 1.149(16) ?
C422 N422 . 1.147(14) ?
C431 N431 . 1.138(17) ?
C432 N432 . 1.147(17) ?

loop_
_geom_hbond_atom_site_label_D
_geom_hbond_atom_site_label_H
_geom_hbond_atom_site_label_A
_geom_hbond_site_symmetry_A
_geom_hbond_distance_DH
_geom_hbond_distance_HA
_geom_hbond_distance_DA
_geom_hbond_angle_DHA
_geom_hbond_publ_flag
C25 H25 N412 . 0.93 2.52 3.404(16) 159 y
C26 H26 N421 . 0.93 2.31 3.23(3) 170 y
C26 H26 N432 2_675 0.93 2.54 3.47(3) 173 y
C36 H36 N412 1_545 0.93 2.48 3.352(17) 157 y
C36 H36 N431 2_665 0.93 2.50 3.39(2) 160 y

loop_
_geom_torsion_atom_site_label_1
_geom_torsion_atom_site_label_2
_geom_torsion_atom_site_label_3
_geom_torsion_atom_site_label_4
_geom_torsion_site_symmetry_1
_geom_torsion_site_symmetry_2
_geom_torsion_site_symmetry_3
_geom_torsion_site_symmetry_4
_geom_torsion
_geom_torsion_publ_flag
C16 N11 C12 C13 . . . . -1.7(5) ?
Fe1 N11 C12 C13 . . . . 178.1(3) ?
C16 N11 C12 N1 . . . . 178.9(3) ?
Fe1 N11 C12 N1 . . . . -1.3(4) ?
C22 N1 C12 N11 . . . . 63.6(4) ?
C32 N1 C12 N11 . . . . -61.7(4) ?
C22 N1 C12 C13 . . . . -115.8(4) ?
C32 N1 C12 C13 . . . . 118.9(3) ?
N11 C12 C13 C14 . . . . 0.1(6) ?
N1 C12 C13 C14 . . . . 179.4(3) ?
C12 C13 C14 C15 . . . . 2.0(6) ?
C13 C14 C15 C16 . . . . -2.3(6) ?
C12 N11 C16 C15 . . . . 1.3(5) ?
Fe1 N11 C16 C15 . . . . -178.4(3) ?
C14 C15 C16 N11 . . . . 0.7(6) ?
C26 N21 C22 C23 . . . . 0.9(5) ?
Fe1 N21 C22 C23 . . . . -179.2(3) ?
C26 N21 C22 N1 . . . . 179.3(3) ?
Fe1 N21 C22 N1 . . . . -0.8(4) ?
C12 N1 C22 N21 . . . . -62.2(4) ?
C32 N1 C22 N21 . . . . 63.6(4) ?
C12 N1 C22 C23 . . . . 116.3(4) ?
C32 N1 C22 C23 . . . . -118.0(4) ?
N21 C22 C23 C24 . . . . -0.1(6) ?
N1 C22 C23 C24 . . . . -178.4(4) ?
C22 C23 C24 C25 . . . . -0.5(6) ?
C23 C24 C25 C26 . . . . 0.3(7) ?
C22 N21 C26 C25 . . . . -1.1(5) ?
Fe1 N21 C26 C25 . . . . 179.0(3) ?
C24 C25 C26 N21 . . . . 0.5(6) ?
C36 N31 C32 C33 . . . . 0.8(5) ?
Fe1 N31 C32 C33 . . . . -178.8(3) ?
C36 N31 C32 N1 . . . . -179.1(3) ?
Fe1 N31 C32 N1 . . . . 1.2(4) ?
C12 N1 C32 N31 . . . . 61.7(4) ?
C22 N1 C32 N31 . . . . -63.8(4) ?
C12 N1 C32 C33 . . . . -118.3(4) ?
C22 N1 C32 C33 . . . . 116.2(4) ?
N31 C32 C33 C34 . . . . -0.9(6) ?
N1 C32 C33 C34 . . . . 179.1(4) ?
C32 C33 C34 C35 . . . . 0.2(6) ?
C33 C34 C35 C36 . . . . 0.4(6) ?
C34 C35 C36 N31 . . . . -0.4(6) ?
C32 N31 C36 C35 . . . . -0.2(5) ?
Fe1 N31 C36 C35 . . . . 179.5(3) ?
C43 C4 C41 C43 . . . 2_675 179.999(2) ?
C42 C4 C41 C43 . . . 2_675 0.5(6) ?
C42 C4 C41 C43 2_675 . . 2_675 -179.5(6) ?
C43 C4 C41 C411 . . . . -29.3(19) ?
C43 C4 C41 C411 2_675 . . . 150.7(19) ?
C42 C4 C41 C411 . . . . 151.1(18) ?
C42 C4 C41 C411 2_675 . . . -28.9(18) ?
C43 C4 C41 C42 . . . 2_675 -0.5(6) ?
C43 C4 C41 C42 2_675 . . 2_675 179.5(6) ?
C42 C4 C41 C42 . . . 2_675 179.999(2) ?
C43 C4 C41 C412 . . . . 155.8(10) ?
C43 C4 C41 C412 2_675 . . . -24.2(10) ?
C42 C4 C41 C412 . . . . -23.7(11) ?
C42 C4 C41 C412 2_675 . . . 156.3(11) ?
C43 C4 C41 C431 . . . 2_675 154.9(12) ?
C43 C4 C41 C431 2_675 . . 2_675 -25.1(12) ?
C42 C4 C41 C431 . . . 2_675 -24.6(13) ?
C42 C4 C41 C431 2_675 . . 2_675 155.4(13) ?
C43 C4 C41 C422 . . . 2_675 -20.8(13) ?
C43 C4 C41 C422 2_675 . . 2_675 159.2(13) ?
C42 C4 C41 C422 . . . 2_675 159.7(12) ?
C42 C4 C41 C422 2_675 . . 2_675 -20.3(12) ?
C41 C4 C42 C43 2_675 . . 2_675 179.5(6) ?
C41 C4 C42 C43 . . . 2_675 -0.5(6) ?
C43 C4 C42 C43 . . . 2_675 180.001(2) ?
C41 C4 C42 C422 2_675 . . . -24.7(14) ?
C41 C4 C42 C422 . . . . 155.3(14) ?
C43 C4 C42 C422 . . . . -24.2(15) ?
C43 C4 C42 C422 2_675 . . . 155.8(15) ?
C41 C4 C42 C41 . . . 2_675 179.999(2) ?
C43 C4 C42 C41 . . . 2_675 0.5(6) ?
C43 C4 C42 C41 2_675 . . 2_675 -179.5(6) ?
C41 C4 C42 C421 2_675 . . . 156.5(19) ?
C41 C4 C42 C421 . . . . -23.5(19) ?
C43 C4 C42 C421 . . . . 157.0(18) ?
C43 C4 C42 C421 2_675 . . . -23.0(18) ?
C41 C4 C42 C411 2_675 . . 2_675 -23.3(14) ?
C41 C4 C42 C411 . . . 2_675 156.7(14) ?
C43 C4 C42 C411 . . . 2_675 -22.8(15) ?
C43 C4 C42 C411 2_675 . . 2_675 157.2(15) ?
C41 C4 C42 C432 2_675 . . 2_675 155.3(17) ?
C41 C4 C42 C432 . . . 2_675 -24.7(17) ?
C43 C4 C42 C432 . . . 2_675 155.8(16) ?
C43 C4 C42 C432 2_675 . . 2_675 -24.2(16) ?
C41 C4 C43 C41 . . . 2_675 180.001(3) ?
C42 C4 C43 C41 . . . 2_675 -0.5(6) ?
C42 C4 C43 C41 2_675 . . 2_675 179.5(6) ?
C41 C4 C43 C431 2_675 . . . -30.5(16) ?
C41 C4 C43 C431 . . . . 149.5(16) ?
C42 C4 C43 C431 . . . . -30.9(16) ?
C42 C4 C43 C431 2_675 . . . 149.1(16) ?
C41 C4 C43 C432 2_675 . . . 151(2) ?
C41 C4 C43 C432 . . . . -29(2) ?
C42 C4 C43 C432 . . . . 150.6(19) ?
C42 C4 C43 C432 2_675 . . . -29.4(19) ?
C41 C4 C43 C42 2_675 . . 2_675 -179.5(6) ?
C41 C4 C43 C42 . . . 2_675 0.5(6) ?
C42 C4 C43 C42 . . . 2_675 180.001(3) ?
C41 C4 C43 C412 2_675 . . 2_675 -22.0(9) ?
C41 C4 C43 C412 . . . 2_675 158.0(9) ?
C42 C4 C43 C412 . . . 2_675 -22.5(11) ?
C42 C4 C43 C412 2_675 . . 2_675 157.5(11) ?
C41 C4 C43 C421 2_675 . . 2_675 161.5(16) ?
C41 C4 C43 C421 . . . 2_675 -18.5(16) ?
C42 C4 C43 C421 . . . 2_675 161.0(15) ?
C42 C4 C43 C421 2_675 . . 2_675 -19.0(15) ?
C43 C41 C411 C422 2_675 . . 2_675 131(11) ?
C4 C41 C411 C422 . . . 2_675 46(13) ?
C42 C41 C411 C422 2_675 . . 2_675 19(12) ?
C412 C41 C411 C422 . . . 2_675 -139(12) ?
C431 C41 C411 C422 2_675 . . 2_675 -139(12) ?
C43 C41 C411 N422 2_675 . . 2_675 -57(11) ?
C4 C41 C411 N422 . . . 2_675 -142(9) ?
C42 C41 C411 N422 2_675 . . 2_675 -169(10) ?
C412 C41 C411 N422 . . . 2_675 33(10) ?
C431 C41 C411 N422 2_675 . . 2_675 33(11) ?
C422 C41 C411 N422 2_675 . . 2_675 17E1(2) ?
C43 C41 C411 N411 2_675 . . . -157(12) ?
C4 C41 C411 N411 . . . . 117(13) ?
C42 C41 C411 N411 2_675 . . . 90(14) ?
C412 C41 C411 N411 . . . . -68(14) ?
C431 C41 C411 N411 2_675 . . . -68(14) ?
C422 C41 C411 N411 2_675 . . . 71(17) ?
C43 C41 C411 C42 2_675 . . 2_675 113(3) ?
C4 C41 C411 C42 . . . 2_675 27.0(16) ?
C412 C41 C411 C42 . . . 2_675 -158.0(11) ?
C431 C41 C411 C42 2_675 . . 2_675 -158.0(16) ?
C422 C41 C411 C42 2_675 . . 2_675 -19(12) ?
C422 C411 N411 N422 2_675 . . 2_675 -154(12) ?
C41 C411 N411 N422 . . . 2_675 128(13) ?
C42 C411 N411 N422 2_675 . . 2_675 -150(5) ?
N422 C411 N411 C422 2_675 . . 2_675 154(12) ?
C41 C411 N411 C422 . . . 2_675 -78(17) ?
C42 C411 N411 C422 2_675 . . 2_675 4(9) ?
C43 C41 C412 C431 2_675 . . 2_675 -28(11) ?
C411 C41 C412 C431 . . . 2_675 -180(11) ?
C4 C41 C412 C431 . . . 2_675 -5(11) ?
C42 C41 C412 C431 2_675 . . 2_675 81(11) ?
C422 C41 C412 C431 2_675 . . 2_675 171(10) ?
C43 C41 C412 N431 2_675 . . 2_675 -171(5) ?
C411 C41 C412 N431 . . . 2_675 38(5) ?
C4 C41 C412 N431 . . . 2_675 -147(4) ?
C42 C41 C412 N431 2_675 . . 2_675 -61(6) ?
C431 C41 C412 N431 2_675 . . 2_675 -142(13) ?
C422 C41 C412 N431 2_675 . . 2_675 29(5) ?
C43 C41 C412 N412 2_675 . . . -156(15) ?
C411 C41 C412 N412 . . . . 52(15) ?
C4 C41 C412 N412 . . . . -133(14) ?
C42 C41 C412 N412 2_675 . . . -47(16) ?
C431 C41 C412 N412 2_675 . . . -13E1(2) ?
C422 C41 C412 N412 2_675 . . . 43(15) ?
C411 C41 C412 C43 . . . 2_675 -151.7(19) ?
C4 C41 C412 C43 . . . 2_675 23.3(9) ?
C42 C41 C412 C43 2_675 . . 2_675 109(3) ?
C431 C41 C412 C43 2_675 . . 2_675 28(11) ?
C422 C41 C412 C43 2_675 . . 2_675 -160.6(15) ?
C431 C412 N412 N431 2_675 . . 2_675 -150(13) ?
C41 C412 N412 N431 . . . 2_675 -2E1(2) ?
C43 C412 N412 N431 2_675 . . 2_675 -172(7) ?
N431 C412 N412 C431 2_675 . . 2_675 150(13) ?
C41 C412 N412 C431 . . . 2_675 13E1(2) ?
C43 C412 N412 C431 2_675 . . 2_675 -22(9) ?
C4 C42 C421 C432 . . . 2_675 -6(15) ?
C43 C42 C421 C432 2_675 . . 2_675 -27(13) ?
C422 C42 C421 C432 . . . 2_675 176(13) ?
C41 C42 C421 C432 2_675 . . 2_675 85(13) ?
C411 C42 C421 C432 2_675 . . 2_675 174(13) ?
C4 C42 C421 N432 . . . 2_675 -150(7) ?
C43 C42 C421 N432 2_675 . . 2_675 -171(9) ?
C422 C42 C421 N432 . . . 2_675 31(9) ?
C41 C42 C421 N432 2_675 . . 2_675 -59(11) ?
C411 C42 C421 N432 2_675 . . 2_675 30(9) ?
C432 C42 C421 N432 2_675 . . 2_675 -14E1(2) ?
C4 C42 C421 N421 . . . . -96(17) ?
C43 C42 C421 N421 2_675 . . . -118(18) ?
C432 C42 C421 N421 2_675 . . . -9E1(3) ?
C4 C42 C421 C43 . . . 2_675 21.5(16) ?
C422 C42 C421 C43 . . . 2_675 -157.4(14) ?
C41 C42 C421 C43 2_675 . . 2_675 112(4) ?
C411 C42 C421 C43 2_675 . . 2_675 -158.7(18) ?
C432 C42 C421 C43 2_675 . . 2_675 27(13) ?
C432 C421 N421 N432 2_675 . . 2_675 -166(16) ?
C42 C421 N421 N432 . . . 2_675 -7E1(2) ?
C43 C421 N421 N432 2_675 . . 2_675 177(8) ?
N432 C421 N421 C432 2_675 . . 2_675 166(16) ?
C43 C421 N421 C432 2_675 . . 2_675 -17(10) ?
C4 C42 C422 C411 . . . 2_675 6(12) ?
C43 C42 C422 C411 2_675 . . 2_675 95(11) ?
C41 C42 C422 C411 2_675 . . 2_675 -17(11) ?
C421 C42 C422 C411 . . . 2_675 -175(11) ?
C432 C42 C422 C411 2_675 . . 2_675 -174(11) ?
C4 C42 C422 N411 . . . 2_675 -167(5) ?
C43 C42 C422 N411 2_675 . . 2_675 -78(7) ?
C41 C42 C422 N411 2_675 . . 2_675 170(6) ?
C421 C42 C422 N411 . . . 2_675 12(6) ?
C411 C42 C422 N411 2_675 . . 2_675 -173(16) ?
C432 C42 C422 N411 2_675 . . 2_675 13(7) ?
C4 C42 C422 N422 . . . . -102(9) ?
C43 C42 C422 N422 2_675 . . . -14(12) ?
C41 C42 C422 N422 2_675 . . . -125(9) ?
C421 C42 C422 N422 . . . . 77(9) ?
C411 C42 C422 N422 2_675 . . . -109(17) ?
C432 C42 C422 N422 2_675 . . . 78(9) ?
C4 C42 C422 C41 . . . 2_675 23.0(13) ?
C43 C42 C422 C41 2_675 . . 2_675 112(3) ?
C421 C42 C422 C41 . . . 2_675 -158.1(17) ?
C411 C42 C422 C41 2_675 . . 2_675 17(11) ?
C432 C42 C422 C41 2_675 . . 2_675 -157(2) ?
C411 C422 N422 N411 2_675 . . 2_675 155(12) ?
C42 C422 N422 N411 . . . 2_675 -93(10) ?
C41 C422 N422 N411 2_675 . . 2_675 152(5) ?
N411 C422 N422 C411 2_675 . . 2_675 -155(12) ?
C42 C422 N422 C411 . . . 2_675 112(16) ?
C41 C422 N422 C411 2_675 . . 2_675 -3(8) ?
C41 C43 C431 C412 2_675 . . 2_675 30(12) ?
C4 C43 C431 C412 . . . 2_675 58(13) ?
C432 C43 C431 C412 . . . 2_675 -123(12) ?
C42 C43 C431 C412 2_675 . . 2_675 142(11) ?
C421 C43 C431 C412 2_675 . . 2_675 -135(12) ?
C41 C43 C431 N412 2_675 . . 2_675 166(7) ?
C4 C43 C431 N412 . . . 2_675 -166(6) ?
C432 C43 C431 N412 . . . 2_675 13(7) ?
C42 C43 C431 N412 2_675 . . 2_675 -81(7) ?
C412 C43 C431 N412 2_675 . . 2_675 136(16) ?
C421 C43 C431 N412 2_675 . . 2_675 1(7) ?
C4 C43 C431 C41 . . . 2_675 28.6(13) ?
C432 C43 C431 C41 . . . 2_675 -153(2) ?
C42 C43 C431 C41 2_675 . . 2_675 113(3) ?
C412 C43 C431 C41 2_675 . . 2_675 -30(12) ?
C421 C43 C431 C41 2_675 . . 2_675 -164.6(18) ?
C412 C431 N431 N412 2_675 . . 2_675 149(13) ?
C41 C431 N431 N412 2_675 . . 2_675 172(7) ?
N412 C431 N431 C412 2_675 . . 2_675 -149(13) ?
C41 C431 N431 C412 2_675 . . 2_675 23(9) ?
C41 C43 C432 C421 2_675 . . 2_675 141(12) ?
C431 C43 C432 C421 . . . 2_675 -123(14) ?
C4 C43 C432 C421 . . . 2_675 55(15) ?
C42 C43 C432 C421 2_675 . . 2_675 28(14) ?
C412 C43 C432 C421 2_675 . . 2_675 -132(14) ?
C41 C43 C432 N421 2_675 . . 2_675 -77(11) ?
C431 C43 C432 N421 . . . 2_675 19(10) ?
C4 C43 C432 N421 . . . 2_675 -162(8) ?
C42 C43 C432 N421 2_675 . . 2_675 170(10) ?
C412 C43 C432 N421 2_675 . . 2_675 10(10) ?
C421 C43 C432 N421 2_675 . . 2_675 14E1(2) ?
C41 C43 C432 C42 2_675 . . 2_675 113(3) ?
C431 C43 C432 C42 . . . 2_675 -151.0(16) ?
C4 C43 C432 C42 . . . 2_675 27.5(17) ?
C412 C43 C432 C42 2_675 . . 2_675 -159.9(12) ?
C421 C43 C432 C42 2_675 . . 2_675 -28(14) ?
C421 C432 N432 N421 2_675 . . 2_675 166(16) ?
C42 C432 N432 N421 2_675 . . 2_675 -176(7) ?
N421 C432 N432 C421 2_675 . . 2_675 -166(16) ?
C42 C432 N432 C421 2_675 . . 2_675 18(10) ?

loop_
_platon_squeeze_void_nr
_platon_squeeze_void_average_x
_platon_squeeze_void_average_y
_platon_squeeze_void_average_z
_platon_squeeze_void_volume
_platon_squeeze_void_count_electrons
_platon_squeeze_void_content
1 0.000 0.000 0.004 144 11 ' '

_cod_database_fobs_code 1559209
